data_4100910
loop_
_publ_author_name
' Kimihisa Yamamoto '

_publ_section_title
;
Supplementary Information of X-ray Crystal Analysis of HAM4
;
_journal_name_full 'Journal of the American Chemical Society'
_journal_year 2005
_chemical_formula_sum 'C19 H15 Cl N2 O4'
_chemical_formula_weight 370.78
_space_group_IT_number 19
_symmetry_cell_setting orthorhombic
_symmetry_space_group_name_Hall 'P 2ac 2ab'
_symmetry_space_group_name_H-M 'P 21 21 21'
_cell_angle_alpha 90.00
_cell_angle_beta 90.00
_cell_angle_gamma 90.00
_cell_formula_units_Z 4
_cell_length_a 6.7922(19)
_cell_length_b 11.267(3)
_cell_length_c 21.832(6)
_cell_measurement_temperature 100(2)
_cell_volume 1670.8(8)
_diffrn_ambient_temperature 100(2)
_exptl_crystal_density_diffrn 1.474
_exptl_crystal_density_meas 0
_cod_depositor_comments
;
The following automatic conversions were performed:
'_symmetry_cell_setting' value 'Orthorhombic' changed to 'orthorhombic'
according to '/home/saulius/struct/CIF-dictionaries/cif_core.dic'
dictionary named 'cif_core.dic' version 2.4.1 from 2010-06-29.

Automatic conversion script
Id: cif_fix_enum 1527 2010-12-29 10:47:43Z saulius 
;
_cod_database_code 4100910

loop_
_symmetry_equiv_pos_as_xyz
'x, y, z'
'-x+1/2, -y, z+1/2'
'-x, y+1/2, -z+1/2'
'x+1/2, -y+1/2, -z'

loop_
_atom_site_label
_atom_site_type_symbol
_atom_site_fract_x
_atom_site_fract_y
_atom_site_fract_z
_atom_site_U_iso_or_equiv
_atom_site_adp_type
_atom_site_occupancy
_atom_site_symmetry_multiplicity
_atom_site_calc_flag
_atom_site_refinement_flags
_atom_site_disorder_assembly
_atom_site_disorder_group
Cl1 Cl 0.2584(3) 0.25005(16) 0.91333(9) 0.0384(5) Uani 1 1 d . . .
C1 C 0.4721(10) 0.3173(6) 0.8879(3) 0.0278(17) Uani 1 1 d . . .
C2 C 0.6212(11) 0.3413(6) 0.9286(3) 0.0297(17) Uani 1 1 d . . .
H2 H 0.6070 0.3212 0.9706 0.036 Uiso 1 1 calc R . .
C3 C 0.7937(9) 0.3954(6) 0.9078(3) 0.0242(15) Uani 1 1 d . . .
H3 H 0.8971 0.4132 0.9357 0.029 Uiso 1 1 calc R . .
C4 C 0.8130(9) 0.4230(5) 0.8456(3) 0.0150(13) Uani 1 1 d . . .
C5 C 0.6630(9) 0.3963(5) 0.8057(3) 0.0186(14) Uani 1 1 d . . .
H5 H 0.6773 0.4147 0.7634 0.022 Uiso 1 1 calc R . .
C6 C 0.4927(10) 0.3434(6) 0.8259(3) 0.0227(15) Uani 1 1 d . . .
H6 H 0.3902 0.3248 0.7979 0.027 Uiso 1 1 calc R . .
C7 C 0.9941(9) 0.4879(5) 0.8241(3) 0.0160(13) Uani 1 1 d . . .
H7 H 1.1061 0.4688 0.8521 0.019 Uiso 1 1 calc R . .
O8 O 1.0436(6) 0.4516(4) 0.76380(18) 0.0158(10) Uani 1 1 d . . .
C9 C 1.1765(9) 0.5395(5) 0.7399(3) 0.0167(14) Uani 1 1 d . . .
H9 H 1.3086 0.5314 0.7597 0.020 Uiso 1 1 calc R . .
C10 C 1.0801(10) 0.6579(6) 0.7591(3) 0.0225(15) Uani 1 1 d . . .
H10A H 1.1813 0.7200 0.7654 0.027 Uiso 1 1 calc R . .
H10B H 0.9865 0.6855 0.7274 0.027 Uiso 1 1 calc R . .
C11 C 0.9732(9) 0.6310(5) 0.8186(3) 0.0145(13) Uani 1 1 d . . .
C12 C 1.0767(9) 0.6808(6) 0.8742(3) 0.0204(15) Uani 1 1 d . . .
N13 N 0.9637(8) 0.6937(5) 0.9258(2) 0.0237(13) Uani 1 1 d . . .
H13 H 1.0265 0.7023 0.9608 0.028 Uiso 1 1 calc R . .
C14 C 0.7619(10) 0.6943(5) 0.9281(3) 0.0227(14) Uani 1 1 d . . .
N15 N 0.6696(7) 0.6838(5) 0.8719(2) 0.0196(12) Uani 1 1 d . . .
H15 H 0.5408 0.6921 0.8717 0.024 Uiso 1 1 calc R . .
C16 C 0.7563(10) 0.6621(5) 0.8170(3) 0.0200(14) Uani 1 1 d . . .
C17 C 1.1935(9) 0.5203(5) 0.6718(3) 0.0210(15) Uani 1 1 d . . .
C18 C 1.0321(10) 0.5017(6) 0.6353(3) 0.0284(16) Uani 1 1 d . . .
H18 H 0.9050 0.4993 0.6534 0.034 Uiso 1 1 calc R . .
C19 C 1.0506(11) 0.4863(7) 0.5729(3) 0.0329(18) Uani 1 1 d . . .
H19 H 0.9365 0.4736 0.5486 0.040 Uiso 1 1 calc R . .
C20 C 1.2329(12) 0.4892(6) 0.5456(3) 0.0334(17) Uani 1 1 d . . .
H20 H 1.2448 0.4794 0.5026 0.040 Uiso 1 1 calc R . .
C21 C 1.3974(10) 0.5065(6) 0.5810(3) 0.0315(18) Uani 1 1 d . . .
H21 H 1.5237 0.5081 0.5623 0.038 Uiso 1 1 calc R . .
C22 C 1.3803(10) 0.5219(6) 0.6443(3) 0.0231(16) Uani 1 1 d . . .
H22 H 1.4947 0.5333 0.6687 0.028 Uiso 1 1 calc R . .
O24 O 1.2519(7) 0.6992(4) 0.8757(2) 0.0353(12) Uani 1 1 d . . .
O25 O 0.6736(7) 0.7043(4) 0.9756(2) 0.0311(12) Uani 1 1 d . . .
O26 O 0.6605(7) 0.6603(4) 0.7705(2) 0.0277(11) Uani 1 1 d . . .

loop_
_atom_site_aniso_label
_atom_site_aniso_U_11
_atom_site_aniso_U_22
_atom_site_aniso_U_33
_atom_site_aniso_U_23
_atom_site_aniso_U_13
_atom_site_aniso_U_12
Cl1 0.0256(9) 0.0349(9) 0.0547(12) 0.0134(9) 0.0137(9) -0.0037(8)
C1 0.026(4) 0.018(4) 0.039(4) 0.013(3) 0.017(3) 0.006(3)
C2 0.037(4) 0.031(4) 0.021(4) 0.006(3) 0.008(3) 0.006(3)
C3 0.015(4) 0.030(4) 0.027(4) 0.004(3) 0.001(3) 0.005(3)
C4 0.014(3) 0.018(3) 0.014(3) 0.000(2) 0.004(2) 0.006(2)
C5 0.025(3) 0.015(3) 0.015(3) -0.002(3) 0.006(3) 0.003(3)
C6 0.024(4) 0.017(3) 0.027(4) -0.005(3) 0.000(3) -0.002(3)
C7 0.019(3) 0.019(3) 0.010(3) -0.004(3) 0.002(3) 0.005(3)
O8 0.017(2) 0.014(2) 0.016(2) -0.0067(18) 0.0022(18) -0.0031(17)
C9 0.016(3) 0.017(3) 0.016(3) 0.003(3) 0.006(3) -0.003(3)
C10 0.026(4) 0.018(3) 0.023(4) -0.001(3) 0.009(3) 0.006(3)
C11 0.011(3) 0.017(3) 0.016(3) -0.006(3) 0.006(3) -0.002(2)
C12 0.022(4) 0.024(4) 0.016(3) -0.011(3) -0.001(3) 0.001(3)
N13 0.023(3) 0.032(3) 0.016(3) -0.011(3) 0.000(2) -0.008(2)
C14 0.029(4) 0.017(3) 0.022(4) -0.007(3) 0.001(3) 0.002(3)
N15 0.011(2) 0.022(3) 0.027(3) -0.009(2) 0.001(2) 0.001(2)
C16 0.018(3) 0.017(3) 0.025(4) -0.009(3) -0.012(3) 0.002(3)
C17 0.025(4) 0.019(3) 0.019(4) 0.003(3) 0.012(3) 0.000(3)
C18 0.029(4) 0.033(4) 0.023(4) -0.005(3) 0.003(3) -0.004(3)
C19 0.033(4) 0.039(5) 0.026(4) -0.001(4) 0.005(3) -0.001(3)
C20 0.049(5) 0.029(4) 0.022(4) -0.006(3) 0.005(4) 0.000(4)
C21 0.029(4) 0.045(5) 0.021(4) -0.006(4) 0.012(3) -0.003(3)
C22 0.020(3) 0.021(4) 0.028(4) -0.001(3) 0.000(3) 0.000(3)
O24 0.008(2) 0.048(3) 0.050(3) -0.016(2) -0.006(2) -0.009(2)
O25 0.030(3) 0.037(3) 0.025(3) -0.013(2) 0.014(2) 0.000(2)
O26 0.029(3) 0.027(3) 0.028(3) 0.001(2) -0.010(2) -0.002(2)

loop_
_geom_bond_atom_site_label_1
_geom_bond_atom_site_label_2
_geom_bond_distance
_geom_bond_site_symmetry_2
_geom_bond_publ_flag
Cl1 C1 1.729(7) . ?
C1 C2 1.374(10) . ?
C1 C6 1.392(10) . ?
C2 C3 1.396(10) . ?
C3 C4 1.399(9) . ?
C4 C5 1.375(9) . ?
C4 C7 1.506(8) . ?
C5 C6 1.375(9) . ?
C7 O8 1.419(7) . ?
C7 C11 1.623(8) . ?
O8 C9 1.438(7) . ?
C9 C17 1.506(9) . ?
C9 C10 1.544(9) . ?
C10 C11 1.520(9) . ?
C11 C12 1.511(9) . ?
C11 C16 1.515(9) . ?
C12 O24 1.209(8) . ?
C12 N13 1.371(8) . ?
N13 C14 1.371(9) . ?
C14 O25 1.204(8) . ?
C14 N15 1.383(8) . ?
N15 C16 1.357(8) . ?
C16 O26 1.206(7) . ?
C17 C18 1.371(10) . ?
C17 C22 1.403(9) . ?
C18 C19 1.380(10) . ?
C19 C20 1.374(11) . ?
C20 C21 1.372(10) . ?
C21 C22 1.400(10) . ?

loop_
_cod_related_entry_id
_cod_related_entry_database
_cod_related_entry_code
1 ChemSpider 26592855
